data_4121894
loop_
_publ_author_name
'Kim, Sunghee'
'Ginsbach, Jake W.'
'Billah, A. Imtiaz'
'Siegler, Maxime A.'
'Moore, Cathy D.'
'Solomon, Edward I.'
'Karlin, Kenneth D.'

_publ_section_title
;
 Tuning of the Copper-Thioether Bond in Tetradentate N3S(thioether)
 Ligands; O-O Bond Reductive Cleavage via a
 [Cu(II)2(\m-1,2-peroxo)](2+)/[Cu(III)2(\m-oxo)2](2+) Equilibrium.
;
_journal_issue 22
_journal_name_full 'Journal of the American Chemical Society'
_journal_page_first 8063
_journal_paper_doi 10.1021/ja502974c
_journal_volume 136
_journal_year 2014
_chemical_formula_moiety 'C44 H66 Cu2 N6 O4 S2, 2(C24 B F20)'
_chemical_formula_sum 'C92 H66 B2 Cu2 F40 N6 O4 S2'
_chemical_formula_weight 2292.33
_chemical_name_systematic
; 
 ? 
;
_space_group_IT_number 2
_symmetry_cell_setting triclinic
_symmetry_space_group_name_Hall '-P 1'
_symmetry_space_group_name_H-M 'P -1'
_atom_sites_solution_hydrogens difmap
_atom_sites_solution_primary direct
_atom_sites_solution_secondary difmap
_audit_creation_method SHELXL-97
_cell_angle_alpha 98.1330(18)
_cell_angle_beta 102.8428(19)
_cell_angle_gamma 112.200(2)
_cell_formula_units_Z 1
_cell_length_a 12.4411(3)
_cell_length_b 12.7513(3)
_cell_length_c 16.4894(4)
_cell_measurement_reflns_used 14062
_cell_measurement_temperature 110(2)
_cell_measurement_theta_max 26.31
_cell_measurement_theta_min 1.78
_cell_volume 2286.54(11)
_computing_cell_refinement
;
CrysAlisPro, Agilent Technologies,
Version 1.171.35.11 (release 16-05-2011 CrysAlis171 .NET)
(compiled May 16 2011,17:55:39)
;
_computing_data_collection
;
CrysAlisPro, Agilent Technologies,
Version 1.171.35.11 (release 16-05-2011 CrysAlis171 .NET)
(compiled May 16 2011,17:55:39)
;
_computing_data_reduction
;
CrysAlisPro, Agilent Technologies,
Version 1.171.35.11 (release 16-05-2011 CrysAlis171 .NET)
(compiled May 16 2011,17:55:39)
;
_computing_molecular_graphics 'SHELXTL v6.10 (Sheldrick, 2008)'
_computing_publication_material 'SHELXTL v6.10 (Sheldrick, 2008)'
_computing_structure_refinement 'SHELXL-97 (Sheldrick, 2008)'
_computing_structure_solution 'SHELXS-97 (Sheldrick, 2008)'
_diffrn_ambient_temperature 110(2)
_diffrn_detector_area_resol_mean 15.989
_diffrn_measured_fraction_theta_full 0.999
_diffrn_measured_fraction_theta_max 0.999
_diffrn_measurement_device_type 'Goniometer KM4/Xcalibur, detector: Sapphire3'
_diffrn_measurement_method '\w scans'
_diffrn_radiation_monochromator graphite
_diffrn_radiation_source 'Enhance (Mo) X-ray Source'
_diffrn_radiation_type MoK\a
_diffrn_radiation_wavelength 0.71073
_diffrn_reflns_av_R_equivalents 0.0253
_diffrn_reflns_av_sigmaI/netI 0.0278
_diffrn_reflns_limit_h_max 15
_diffrn_reflns_limit_h_min -15
_diffrn_reflns_limit_k_max 15
_diffrn_reflns_limit_k_min -15
_diffrn_reflns_limit_l_max 20
_diffrn_reflns_limit_l_min -20
_diffrn_reflns_number 27999
_diffrn_reflns_theta_full 26.25
_diffrn_reflns_theta_max 26.25
_diffrn_reflns_theta_min 1.85
_exptl_absorpt_coefficient_mu 0.649
_exptl_absorpt_correction_T_max 0.957
_exptl_absorpt_correction_T_min 0.835
_exptl_absorpt_correction_type analytical
_exptl_absorpt_process_details
;
CrysAlisPro, Agilent Technologies,
Version 1.171.35.11 (release 16-05-2011 CrysAlis171 .NET)
(compiled May 16 2011,17:55:39)
Analytical numeric absorption correction using a multifaceted crystal
            model based on expressions derived by R.C. Clark & J.S. Reid.
(Clark, R. C. & Reid, J. S. (1995). Acta Cryst. A51, 887-897)
;
_exptl_crystal_colour colorless
_exptl_crystal_density_diffrn 1.665
_exptl_crystal_density_method 'not measured'
_exptl_crystal_description parallelepiped
_exptl_crystal_F_000 1152
_exptl_crystal_size_max 0.38
_exptl_crystal_size_mid 0.30
_exptl_crystal_size_min 0.08
_refine_diff_density_max 0.410
_refine_diff_density_min -0.348
_refine_diff_density_rms 0.053
_refine_ls_extinction_method none
_refine_ls_goodness_of_fit_ref 1.043
_refine_ls_hydrogen_treatment constr
_refine_ls_matrix_type full
_refine_ls_number_parameters 674
_refine_ls_number_reflns 9224
_refine_ls_number_restraints 0
_refine_ls_restrained_S_all 1.043
_refine_ls_R_factor_all 0.0358
_refine_ls_R_factor_gt 0.0291
_refine_ls_shift/su_max 0.001
_refine_ls_shift/su_mean 0.000
_refine_ls_structure_factor_coef Fsqd
_refine_ls_weighting_details 'calc w=1/[\s^2^(Fo^2^)+(0.0366P)^2^+1.2026P] where P=(Fo^2^+2Fc^2^)/3'
_refine_ls_weighting_scheme calc
_refine_ls_wR_factor_gt 0.0741
_refine_ls_wR_factor_ref 0.0770
_reflns_number_gt 8008
_reflns_number_total 9224
_reflns_threshold_expression I>2\s(I)
_cod_data_source_file ja502974c_si_002.cif
_cod_data_source_block 1_sub2
_cod_depositor_comments 'Adding full bibliography for 4121890--4121895.cif.'
_cod_database_code 4121894

loop_
_symmetry_equiv_pos_as_xyz
'x, y, z'
'-x, -y, -z'

loop_
_atom_site_label
_atom_site_type_symbol
_atom_site_fract_x
_atom_site_fract_y
_atom_site_fract_z
_atom_site_U_iso_or_equiv
_atom_site_adp_type
_atom_site_occupancy
_atom_site_symmetry_multiplicity
_atom_site_calc_flag
_atom_site_refinement_flags
Cu1 Cu 0.710893(17) 0.629984(17) 0.126909(12) 0.01602(6) Uani 1 1 d .
S1 S 0.74872(4) 0.57532(4) 0.00848(3) 0.01778(9) Uani 1 1 d .
C1 C 0.93586(15) 0.63637(14) 0.24880(11) 0.0191(3) Uani 1 1 d .
H1 H 0.9800 0.7021 0.2300 0.023 Uiso 1 1 calc R
C2 C 1.00091(15) 0.58425(15) 0.29341(11) 0.0209(4) Uani 1 1 d .
C3 C 0.93421(16) 0.49110(15) 0.32422(11) 0.0212(4) Uani 1 1 d .
C4 C 0.80815(15) 0.45287(14) 0.30711(11) 0.0194(3) Uani 1 1 d .
C5 C 0.75247(14) 0.50923(14) 0.25839(10) 0.0164(3) Uani 1 1 d .
C6 C 0.61474(14) 0.45991(14) 0.22794(11) 0.0175(3) Uani 1 1 d .
H6A H 0.5820 0.3809 0.1893 0.021 Uiso 1 1 calc R
H6B H 0.5839 0.4517 0.2782 0.021 Uiso 1 1 calc R
C7 C 0.57104(15) 0.62909(14) 0.24533(10) 0.0179(3) Uani 1 1 d .
H7A H 0.6342 0.6453 0.2999 0.021 Uiso 1 1 calc R
H7B H 0.4915 0.6028 0.2569 0.021 Uiso 1 1 calc R
C8 C 0.59598(14) 0.74135(14) 0.21684(10) 0.0170(3) Uani 1 1 d .
C9 C 0.56269(14) 0.82514(15) 0.25345(11) 0.0181(3) Uani 1 1 d .
C10 C 0.60917(14) 0.93434(15) 0.23593(11) 0.0187(3) Uani 1 1 d .
C11 C 0.67451(14) 0.95475(15) 0.17680(11) 0.0191(3) Uani 1 1 d .
C12 C 0.69658(15) 0.86330(15) 0.14079(11) 0.0190(3) Uani 1 1 d .
H12 H 0.7382 0.8740 0.0987 0.023 Uiso 1 1 calc R
C13 C 1.13411(16) 0.62198(17) 0.30059(13) 0.0277(4) Uani 1 1 d .
H13A H 1.1541 0.6662 0.2579 0.041 Uiso 1 1 calc R
H13B H 1.1506 0.5527 0.2903 0.041 Uiso 1 1 calc R
H13C H 1.1840 0.6715 0.3583 0.041 Uiso 1 1 calc R
C14 C 1.0938(2) 0.4877(2) 0.43643(14) 0.0399(5) Uani 1 1 d .
H14A H 1.1638 0.4940 0.4163 0.060 Uiso 1 1 calc R
H14B H 1.0902 0.4437 0.4807 0.060 Uiso 1 1 calc R
H14C H 1.1022 0.5662 0.4606 0.060 Uiso 1 1 calc R
C15 C 0.73464(16) 0.34999(16) 0.33649(13) 0.0262(4) Uani 1 1 d .
H15A H 0.6871 0.3726 0.3697 0.039 Uiso 1 1 calc R
H15B H 0.7895 0.3249 0.3726 0.039 Uiso 1 1 calc R
H15C H 0.6794 0.2855 0.2864 0.039 Uiso 1 1 calc R
C16 C 0.48404(17) 0.80134(17) 0.31264(12) 0.0254(4) Uani 1 1 d .
H16A H 0.5322 0.8021 0.3687 0.038 Uiso 1 1 calc R
H16B H 0.4148 0.7246 0.2877 0.038 Uiso 1 1 calc R
H16C H 0.4541 0.8619 0.3198 0.038 Uiso 1 1 calc R
C17 C 0.67360(17) 1.07410(16) 0.36413(12) 0.0259(4) Uani 1 1 d .
H17A H 0.6621 1.0127 0.3953 0.039 Uiso 1 1 calc R
H17B H 0.6567 1.1358 0.3935 0.039 Uiso 1 1 calc R
H17C H 0.7578 1.1073 0.3622 0.039 Uiso 1 1 calc R
C18 C 0.72182(16) 1.07123(16) 0.15542(13) 0.0253(4) Uani 1 1 d .
H18A H 0.7933 1.1272 0.2026 0.038 Uiso 1 1 calc R
H18B H 0.6583 1.0999 0.1472 0.038 Uiso 1 1 calc R
H18C H 0.7447 1.0626 0.1026 0.038 Uiso 1 1 calc R
C19 C 0.44421(14) 0.45920(14) 0.12420(11) 0.0173(3) Uani 1 1 d .
H19A H 0.3907 0.4246 0.1587 0.021 Uiso 1 1 calc R
H19B H 0.4455 0.3943 0.0842 0.021 Uiso 1 1 calc R
C20 C 0.39205(15) 0.52790(15) 0.07268(11) 0.0192(3) Uani 1 1 d .
H20A H 0.4508 0.5730 0.0449 0.023 Uiso 1 1 calc R
H20B H 0.3758 0.5834 0.1110 0.023 Uiso 1 1 calc R
C21 C 0.82639(17) 0.48080(18) 0.02564(12) 0.0275(4) Uani 1 1 d .
H21A H 0.8390 0.4528 -0.0291 0.033 Uiso 1 1 calc R
H21B H 0.9077 0.5280 0.0680 0.033 Uiso 1 1 calc R
C22 C 0.7605(2) 0.37563(18) 0.05708(13) 0.0328(5) Uani 1 1 d .
H22A H 0.7488 0.4020 0.1119 0.049 Uiso 1 1 calc R
H22B H 0.8090 0.3306 0.0651 0.049 Uiso 1 1 calc R
H22C H 0.6811 0.3262 0.0146 0.049 Uiso 1 1 calc R
N1 N 0.81441(12) 0.60051(12) 0.23015(9) 0.0169(3) Uani 1 1 d .
N2 N 0.56913(12) 0.53318(12) 0.18220(9) 0.0160(3) Uani 1 1 d .
N3 N 0.66264(12) 0.75994(12) 0.16184(9) 0.0168(3) Uani 1 1 d .
O1 O 0.98447(12) 0.42811(12) 0.36599(9) 0.0332(3) Uani 1 1 d .
O2 O 0.59139(11) 1.02478(11) 0.27763(8) 0.0227(3) Uani 1 1 d .
B1 B 0.20583(16) 0.10650(16) 0.28666(12) 0.0166(4) Uani 1 1 d .
C23 C 0.30751(14) 0.20964(14) 0.37217(10) 0.0172(3) Uani 1 1 d .
C24 C 0.27098(15) 0.27700(15) 0.42364(11) 0.0189(3) Uani 1 1 d .
C25 C 0.34602(16) 0.35855(15) 0.49993(11) 0.0215(4) Uani 1 1 d .
C26 C 0.46552(16) 0.37460(15) 0.52922(11) 0.0224(4) Uani 1 1 d .
C27 C 0.50577(15) 0.30862(16) 0.48190(11) 0.0225(4) Uani 1 1 d .
C28 C 0.42780(15) 0.22864(15) 0.40546(11) 0.0202(4) Uani 1 1 d .
C29 C 0.26789(14) 0.04842(14) 0.22496(10) 0.0165(3) Uani 1 1 d .
C30 C 0.35021(14) 0.12066(14) 0.18963(11) 0.0176(3) Uani 1 1 d .
C31 C 0.40042(15) 0.08281(15) 0.13207(11) 0.0200(4) Uani 1 1 d .
C32 C 0.37133(15) -0.03468(15) 0.10692(11) 0.0193(3) Uani 1 1 d .
C33 C 0.29128(15) -0.11071(14) 0.13985(11) 0.0191(3) Uani 1 1 d .
C34 C 0.24012(14) -0.06844(14) 0.19549(11) 0.0179(3) Uani 1 1 d .
C35 C 0.12027(14) 0.01330(14) 0.33157(10) 0.0169(3) Uani 1 1 d .
C36 C 0.16826(15) -0.04809(15) 0.38031(11) 0.0193(3) Uani 1 1 d .
C37 C 0.10639(16) -0.12437(15) 0.42268(11) 0.0216(4) Uani 1 1 d .
C38 C -0.01059(16) -0.14094(16) 0.41966(11) 0.0250(4) Uani 1 1 d .
C39 C -0.06164(15) -0.07989(16) 0.37538(11) 0.0240(4) Uani 1 1 d .
C40 C 0.00325(15) -0.00484(15) 0.33266(11) 0.0191(3) Uani 1 1 d .
C41 C 0.12980(14) 0.15472(15) 0.21750(10) 0.0172(3) Uani 1 1 d .
C42 C 0.03577(15) 0.07371(15) 0.14627(11) 0.0187(3) Uani 1 1 d .
C43 C -0.02401(15) 0.10220(16) 0.07830(11) 0.0214(4) Uani 1 1 d .
C44 C 0.00805(16) 0.21805(17) 0.07827(11) 0.0232(4) Uani 1 1 d .
C45 C 0.09900(16) 0.30208(15) 0.14723(11) 0.0217(4) Uani 1 1 d .
C46 C 0.15803(15) 0.26948(15) 0.21379(11) 0.0194(3) Uani 1 1 d .
F1 F 0.15516(9) 0.26499(9) 0.39895(6) 0.0219(2) Uani 1 1 d .
F2 F 0.30547(10) 0.42277(9) 0.54608(7) 0.0283(2) Uani 1 1 d .
F3 F 0.54069(10) 0.45343(9) 0.60316(6) 0.0305(3) Uani 1 1 d .
F4 F 0.62146(9) 0.32085(11) 0.51085(7) 0.0329(3) Uani 1 1 d .
F5 F 0.47604(9) 0.16715(10) 0.36443(7) 0.0271(2) Uani 1 1 d .
F6 F 0.38512(9) 0.23784(8) 0.21296(7) 0.0223(2) Uani 1 1 d .
F7 F 0.47874(9) 0.15990(9) 0.10069(7) 0.0275(2) Uani 1 1 d .
F8 F 0.42010(9) -0.07404(9) 0.05155(7) 0.0267(2) Uani 1 1 d .
F9 F 0.26240(9) -0.22594(9) 0.11778(7) 0.0254(2) Uani 1 1 d .
F10 F 0.15683(9) -0.15237(8) 0.21938(7) 0.0232(2) Uani 1 1 d .
F11 F 0.28387(9) -0.03426(9) 0.38766(7) 0.0237(2) Uani 1 1 d .
F12 F 0.15758(10) -0.18439(9) 0.46597(7) 0.0294(2) Uani 1 1 d .
F13 F -0.07346(10) -0.21631(11) 0.45953(8) 0.0383(3) Uani 1 1 d .
F14 F -0.17500(9) -0.09346(11) 0.37359(7) 0.0340(3) Uani 1 1 d .
F15 F -0.05466(8) 0.05220(9) 0.29184(7) 0.0246(2) Uani 1 1 d .
F16 F -0.00044(9) -0.04209(8) 0.14140(6) 0.0228(2) Uani 1 1 d .
F17 F -0.11395(9) 0.01785(10) 0.01175(6) 0.0283(2) Uani 1 1 d .
F18 F -0.04845(10) 0.24822(11) 0.01268(7) 0.0322(3) Uani 1 1 d .
F19 F 0.13104(10) 0.41612(9) 0.14929(7) 0.0295(2) Uani 1 1 d .
F20 F 0.24982(9) 0.35997(8) 0.27592(6) 0.0241(2) Uani 1 1 d .

loop_
_atom_site_aniso_label
_atom_site_aniso_U_11
_atom_site_aniso_U_22
_atom_site_aniso_U_33
_atom_site_aniso_U_23
_atom_site_aniso_U_13
_atom_site_aniso_U_12
Cu1 0.01663(10) 0.01604(11) 0.01437(11) 0.00439(8) 0.00579(8) 0.00500(8)
S1 0.01502(19) 0.0210(2) 0.0148(2) 0.00350(16) 0.00488(15) 0.00508(16)
C1 0.0170(8) 0.0155(8) 0.0181(8) 0.0034(7) 0.0038(6) 0.0011(6)
C2 0.0178(8) 0.0187(8) 0.0188(8) 0.0016(7) 0.0009(7) 0.0037(7)
C3 0.0231(8) 0.0174(8) 0.0190(9) 0.0037(7) 0.0013(7) 0.0075(7)
C4 0.0219(8) 0.0154(8) 0.0160(8) 0.0036(7) 0.0036(7) 0.0041(7)
C5 0.0179(8) 0.0139(8) 0.0130(8) 0.0016(6) 0.0045(6) 0.0028(6)
C6 0.0172(8) 0.0142(8) 0.0177(8) 0.0054(6) 0.0054(6) 0.0025(6)
C7 0.0207(8) 0.0170(8) 0.0140(8) 0.0031(7) 0.0062(6) 0.0057(7)
C8 0.0148(7) 0.0172(8) 0.0131(8) 0.0025(6) 0.0019(6) 0.0023(6)
C9 0.0162(7) 0.0210(8) 0.0144(8) 0.0034(7) 0.0031(6) 0.0063(7)
C10 0.0164(8) 0.0191(8) 0.0179(8) 0.0020(7) 0.0005(6) 0.0082(7)
C11 0.0159(8) 0.0182(8) 0.0203(8) 0.0068(7) 0.0018(6) 0.0055(7)
C12 0.0171(8) 0.0203(8) 0.0181(8) 0.0076(7) 0.0054(7) 0.0054(7)
C13 0.0197(9) 0.0253(9) 0.0338(11) 0.0098(8) 0.0044(8) 0.0063(7)
C14 0.0392(12) 0.0429(13) 0.0339(12) 0.0114(10) -0.0011(9) 0.0197(10)
C15 0.0256(9) 0.0195(9) 0.0289(10) 0.0117(8) 0.0049(8) 0.0045(7)
C16 0.0285(9) 0.0265(10) 0.0269(10) 0.0086(8) 0.0154(8) 0.0128(8)
C17 0.0336(10) 0.0215(9) 0.0209(9) 0.0017(7) 0.0037(8) 0.0137(8)
C18 0.0246(9) 0.0219(9) 0.0324(10) 0.0127(8) 0.0100(8) 0.0100(7)
C19 0.0142(7) 0.0151(8) 0.0174(8) 0.0036(6) 0.0040(6) 0.0014(6)
C20 0.0180(8) 0.0178(8) 0.0170(8) 0.0032(7) 0.0043(7) 0.0036(7)
C21 0.0262(9) 0.0375(11) 0.0234(9) 0.0039(8) 0.0068(8) 0.0203(8)
C22 0.0524(13) 0.0354(11) 0.0235(10) 0.0076(8) 0.0136(9) 0.0310(10)
N1 0.0167(7) 0.0144(7) 0.0149(7) 0.0031(5) 0.0030(5) 0.0027(5)
N2 0.0150(6) 0.0139(7) 0.0154(7) 0.0033(5) 0.0038(5) 0.0027(5)
N3 0.0165(6) 0.0156(7) 0.0161(7) 0.0041(6) 0.0051(5) 0.0044(5)
O1 0.0248(7) 0.0269(7) 0.0395(8) 0.0142(6) -0.0039(6) 0.0078(6)
O2 0.0274(6) 0.0222(6) 0.0211(6) 0.0048(5) 0.0046(5) 0.0149(5)
B1 0.0140(8) 0.0163(9) 0.0161(9) 0.0037(7) 0.0048(7) 0.0027(7)
C23 0.0168(8) 0.0159(8) 0.0145(8) 0.0053(6) 0.0044(6) 0.0020(6)
C24 0.0187(8) 0.0188(8) 0.0160(8) 0.0072(7) 0.0053(7) 0.0037(7)
C25 0.0304(9) 0.0168(8) 0.0148(8) 0.0045(7) 0.0083(7) 0.0065(7)
C26 0.0244(9) 0.0191(9) 0.0103(8) 0.0044(7) 0.0009(7) -0.0028(7)
C27 0.0138(8) 0.0265(9) 0.0191(9) 0.0096(7) 0.0021(7) 0.0002(7)
C28 0.0181(8) 0.0211(9) 0.0184(8) 0.0063(7) 0.0071(7) 0.0039(7)
C29 0.0141(7) 0.0177(8) 0.0149(8) 0.0042(6) 0.0036(6) 0.0043(6)
C30 0.0153(7) 0.0151(8) 0.0182(8) 0.0037(7) 0.0034(6) 0.0032(6)
C31 0.0154(8) 0.0233(9) 0.0184(8) 0.0084(7) 0.0068(6) 0.0033(7)
C32 0.0187(8) 0.0255(9) 0.0138(8) 0.0032(7) 0.0058(6) 0.0096(7)
C33 0.0211(8) 0.0163(8) 0.0159(8) 0.0021(7) 0.0021(7) 0.0062(7)
C34 0.0160(8) 0.0182(8) 0.0162(8) 0.0065(7) 0.0054(6) 0.0027(6)
C35 0.0156(7) 0.0161(8) 0.0128(8) 0.0004(6) 0.0041(6) 0.0015(6)
C36 0.0155(8) 0.0206(8) 0.0161(8) 0.0012(7) 0.0041(6) 0.0033(7)
C37 0.0263(9) 0.0205(9) 0.0138(8) 0.0051(7) 0.0036(7) 0.0065(7)
C38 0.0254(9) 0.0240(9) 0.0174(9) 0.0060(7) 0.0100(7) -0.0003(7)
C39 0.0147(8) 0.0299(10) 0.0197(9) 0.0027(8) 0.0072(7) 0.0016(7)
C40 0.0167(8) 0.0210(8) 0.0149(8) 0.0029(7) 0.0032(6) 0.0045(7)
C41 0.0158(8) 0.0207(8) 0.0146(8) 0.0044(7) 0.0069(6) 0.0058(7)
C42 0.0178(8) 0.0200(8) 0.0171(8) 0.0023(7) 0.0080(7) 0.0061(7)
C43 0.0174(8) 0.0293(9) 0.0129(8) -0.0007(7) 0.0037(6) 0.0077(7)
C44 0.0248(9) 0.0370(10) 0.0153(8) 0.0096(8) 0.0074(7) 0.0192(8)
C45 0.0297(9) 0.0214(9) 0.0206(9) 0.0072(7) 0.0136(7) 0.0137(7)
C46 0.0191(8) 0.0215(9) 0.0132(8) 0.0009(7) 0.0052(6) 0.0051(7)
F1 0.0204(5) 0.0266(5) 0.0179(5) 0.0030(4) 0.0059(4) 0.0100(4)
F2 0.0381(6) 0.0249(5) 0.0180(5) -0.0002(4) 0.0069(5) 0.0121(5)
F3 0.0315(6) 0.0261(6) 0.0133(5) 0.0014(4) -0.0004(4) -0.0041(5)
F4 0.0145(5) 0.0468(7) 0.0246(6) 0.0085(5) -0.0006(4) 0.0033(5)
F5 0.0171(5) 0.0350(6) 0.0254(6) 0.0020(5) 0.0051(4) 0.0098(4)
F6 0.0223(5) 0.0142(5) 0.0278(5) 0.0057(4) 0.0118(4) 0.0026(4)
F7 0.0268(5) 0.0267(6) 0.0307(6) 0.0114(5) 0.0191(5) 0.0058(4)
F8 0.0285(5) 0.0321(6) 0.0222(5) 0.0042(5) 0.0134(4) 0.0134(5)
F9 0.0323(6) 0.0173(5) 0.0235(5) 0.0009(4) 0.0083(4) 0.0087(4)
F10 0.0249(5) 0.0145(5) 0.0260(5) 0.0053(4) 0.0129(4) 0.0010(4)
F11 0.0179(5) 0.0294(6) 0.0241(5) 0.0098(4) 0.0063(4) 0.0091(4)
F12 0.0360(6) 0.0302(6) 0.0221(5) 0.0133(5) 0.0074(5) 0.0126(5)
F13 0.0352(6) 0.0421(7) 0.0352(7) 0.0220(6) 0.0203(5) 0.0040(5)
F14 0.0172(5) 0.0482(7) 0.0341(6) 0.0134(5) 0.0135(5) 0.0071(5)
F15 0.0173(5) 0.0321(6) 0.0253(6) 0.0099(5) 0.0070(4) 0.0100(4)
F16 0.0198(5) 0.0183(5) 0.0207(5) 0.0010(4) 0.0028(4) 0.0014(4)
F17 0.0214(5) 0.0366(6) 0.0163(5) -0.0017(5) -0.0010(4) 0.0077(5)
F18 0.0372(6) 0.0458(7) 0.0204(6) 0.0124(5) 0.0047(5) 0.0255(6)
F19 0.0466(7) 0.0252(6) 0.0240(6) 0.0099(5) 0.0141(5) 0.0194(5)
F20 0.0293(5) 0.0164(5) 0.0177(5) 0.0018(4) 0.0032(4) 0.0034(4)

loop_
_atom_type_symbol
_atom_type_description
_atom_type_scat_dispersion_real
_atom_type_scat_dispersion_imag
_atom_type_scat_source
C C 0.0033 0.0016 'International Tables Vol C Tables 4.2.6.8 and 6.1.1.4'
H H 0.0000 0.0000 'International Tables Vol C Tables 4.2.6.8 and 6.1.1.4'
B B 0.0013 0.0007 'International Tables Vol C Tables 4.2.6.8 and 6.1.1.4'
N N 0.0061 0.0033 'International Tables Vol C Tables 4.2.6.8 and 6.1.1.4'
O O 0.0106 0.0060 'International Tables Vol C Tables 4.2.6.8 and 6.1.1.4'
F F 0.0171 0.0103 'International Tables Vol C Tables 4.2.6.8 and 6.1.1.4'
S S 0.1246 0.1234 'International Tables Vol C Tables 4.2.6.8 and 6.1.1.4'
Cu Cu 0.3201 1.2651 'International Tables Vol C Tables 4.2.6.8 and 6.1.1.4'

loop_
_geom_angle_atom_site_label_1
_geom_angle_atom_site_label_2
_geom_angle_atom_site_label_3
_geom_angle
_geom_angle_site_symmetry_1
_geom_angle_site_symmetry_3
N3 Cu1 N1 112.76(6) . .
N3 Cu1 S1 129.69(4) . .
N1 Cu1 S1 110.79(4) . .
N3 Cu1 N2 82.28(5) . .
N1 Cu1 N2 79.28(5) . .
S1 Cu1 N2 130.11(4) . .
C20 S1 C21 100.07(9) 2_665 .
C20 S1 Cu1 110.03(6) 2_665 .
C21 S1 Cu1 108.96(6) . .
N1 C1 C2 124.73(15) . .
N1 C1 H1 117.6 . .
C2 C1 H1 117.6 . .
C1 C2 C3 116.33(15) . .
C1 C2 C13 119.98(16) . .
C3 C2 C13 123.50(16) . .
O1 C3 C4 116.43(15) . .
O1 C3 C2 123.09(16) . .
C4 C3 C2 120.31(16) . .
C5 C4 C3 117.87(15) . .
C5 C4 C15 121.10(15) . .
C3 C4 C15 120.95(16) . .
N1 C5 C4 123.05(15) . .
N1 C5 C6 117.28(14) . .
C4 C5 C6 119.41(14) . .
N2 C6 C5 113.24(13) . .
N2 C6 H6A 108.9 . .
C5 C6 H6A 108.9 . .
N2 C6 H6B 108.9 . .
C5 C6 H6B 108.9 . .
H6A C6 H6B 107.7 . .
N2 C7 C8 114.13(13) . .
N2 C7 H7A 108.7 . .
C8 C7 H7A 108.7 . .
N2 C7 H7B 108.7 . .
C8 C7 H7B 108.7 . .
H7A C7 H7B 107.6 . .
N3 C8 C9 122.69(15) . .
N3 C8 C7 116.08(14) . .
C9 C8 C7 120.86(14) . .
C10 C9 C8 116.97(15) . .
C10 C9 C16 120.95(16) . .
C8 C9 C16 122.04(15) . .
O2 C10 C9 119.88(15) . .
O2 C10 C11 118.74(15) . .
C9 C10 C11 121.37(16) . .
C12 C11 C10 116.46(15) . .
C12 C11 C18 121.70(16) . .
C10 C11 C18 121.81(16) . .
N3 C12 C11 123.87(16) . .
N3 C12 H12 118.1 . .
C11 C12 H12 118.1 . .
C2 C13 H13A 109.5 . .
C2 C13 H13B 109.5 . .
H13A C13 H13B 109.5 . .
C2 C13 H13C 109.5 . .
H13A C13 H13C 109.5 . .
H13B C13 H13C 109.5 . .
O1 C14 H14A 109.5 . .
O1 C14 H14B 109.5 . .
H14A C14 H14B 109.5 . .
O1 C14 H14C 109.5 . .
H14A C14 H14C 109.5 . .
H14B C14 H14C 109.5 . .
C4 C15 H15A 109.5 . .
C4 C15 H15B 109.5 . .
H15A C15 H15B 109.5 . .
C4 C15 H15C 109.5 . .
H15A C15 H15C 109.5 . .
H15B C15 H15C 109.5 . .
C9 C16 H16A 109.5 . .
C9 C16 H16B 109.5 . .
H16A C16 H16B 109.5 . .
C9 C16 H16C 109.5 . .
H16A C16 H16C 109.5 . .
H16B C16 H16C 109.5 . .
O2 C17 H17A 109.5 . .
O2 C17 H17B 109.5 . .
H17A C17 H17B 109.5 . .
O2 C17 H17C 109.5 . .
H17A C17 H17C 109.5 . .
H17B C17 H17C 109.5 . .
C11 C18 H18A 109.5 . .
C11 C18 H18B 109.5 . .
H18A C18 H18B 109.5 . .
C11 C18 H18C 109.5 . .
H18A C18 H18C 109.5 . .
H18B C18 H18C 109.5 . .
N2 C19 C20 112.24(13) . .
N2 C19 H19A 109.2 . .
C20 C19 H19A 109.2 . .
N2 C19 H19B 109.2 . .
C20 C19 H19B 109.2 . .
H19A C19 H19B 107.9 . .
C19 C20 S1 108.17(11) . 2_665
C19 C20 H20A 110.1 . .
S1 C20 H20A 110.1 2_665 .
C19 C20 H20B 110.1 . .
S1 C20 H20B 110.1 2_665 .
H20A C20 H20B 108.4 . .
C22 C21 S1 115.07(13) . .
C22 C21 H21A 108.5 . .
S1 C21 H21A 108.5 . .
C22 C21 H21B 108.5 . .
S1 C21 H21B 108.5 . .
H21A C21 H21B 107.5 . .
C21 C22 H22A 109.5 . .
C21 C22 H22B 109.5 . .
H22A C22 H22B 109.5 . .
C21 C22 H22C 109.5 . .
H22A C22 H22C 109.5 . .
H22B C22 H22C 109.5 . .
C5 N1 C1 117.62(14) . .
C5 N1 Cu1 114.69(11) . .
C1 N1 Cu1 123.46(11) . .
C6 N2 C7 109.45(13) . .
C6 N2 C19 109.04(12) . .
C7 N2 C19 111.14(13) . .
C6 N2 Cu1 106.37(9) . .
C7 N2 Cu1 101.53(9) . .
C19 N2 Cu1 118.83(10) . .
C12 N3 C8 118.21(15) . .
C12 N3 Cu1 127.13(12) . .
C8 N3 Cu1 114.50(11) . .
C3 O1 C14 119.61(15) . .
C10 O2 C17 110.86(13) . .
C41 B1 C35 114.09(13) . .
C41 B1 C23 113.99(14) . .
C35 B1 C23 101.44(13) . .
C41 B1 C29 100.92(13) . .
C35 B1 C29 113.82(14) . .
C23 B1 C29 113.17(13) . .
C28 C23 C24 113.69(15) . .
C28 C23 B1 126.07(16) . .
C24 C23 B1 119.78(14) . .
F1 C24 C25 116.15(16) . .
F1 C24 C23 119.36(15) . .
C25 C24 C23 124.49(16) . .
F2 C25 C26 119.35(15) . .
F2 C25 C24 121.54(16) . .
C26 C25 C24 119.10(17) . .
F3 C26 C27 120.68(16) . .
F3 C26 C25 120.43(17) . .
C27 C26 C25 118.89(15) . .
F4 C27 C26 119.66(15) . .
F4 C27 C28 120.25(17) . .
C26 C27 C28 120.09(16) . .
F5 C28 C27 115.34(15) . .
F5 C28 C23 120.93(15) . .
C27 C28 C23 123.72(17) . .
C34 C29 C30 112.62(15) . .
C34 C29 B1 127.99(14) . .
C30 C29 B1 119.07(14) . .
F6 C30 C31 116.22(14) . .
F6 C30 C29 118.75(15) . .
C31 C30 C29 125.03(16) . .
F7 C31 C30 120.60(16) . .
F7 C31 C32 119.92(15) . .
C30 C31 C32 119.47(15) . .
F8 C32 C33 120.74(16) . .
F8 C32 C31 120.79(15) . .
C33 C32 C31 118.47(16) . .
F9 C33 C32 120.06(16) . .
F9 C33 C34 120.18(15) . .
C32 C33 C34 119.76(16) . .
F10 C34 C29 121.07(15) . .
F10 C34 C33 114.36(14) . .
C29 C34 C33 124.57(15) . .
C40 C35 C36 113.36(15) . .
C40 C35 B1 126.33(15) . .
C36 C35 B1 120.06(14) . .
F11 C36 C37 115.98(15) . .
F11 C36 C35 119.35(14) . .
C37 C36 C35 124.67(16) . .
F12 C37 C36 121.19(16) . .
F12 C37 C38 119.55(16) . .
C36 C37 C38 119.26(17) . .
F13 C38 C39 120.67(16) . .
F13 C38 C37 120.31(17) . .
C39 C38 C37 119.02(16) . .
F14 C39 C38 119.52(16) . .
F14 C39 C40 120.53(17) . .
C38 C39 C40 119.95(16) . .
F15 C40 C39 115.27(15) . .
F15 C40 C35 121.04(15) . .
C39 C40 C35 123.68(17) . .
C46 C41 C42 113.06(15) . .
C46 C41 B1 127.63(14) . .
C42 C41 B1 118.64(15) . .
F16 C42 C43 116.10(15) . .
F16 C42 C41 119.18(15) . .
C43 C42 C41 124.71(16) . .
F17 C43 C42 120.72(16) . .
F17 C43 C44 119.70(16) . .
C42 C43 C44 119.58(16) . .
F18 C44 C45 120.73(17) . .
F18 C44 C43 120.80(16) . .
C45 C44 C43 118.47(16) . .
F19 C45 C44 119.65(16) . .
F19 C45 C46 120.31(16) . .
C44 C45 C46 120.04(16) . .
F20 C46 C41 121.37(15) . .
F20 C46 C45 114.50(15) . .
C41 C46 C45 124.12(16) . .

loop_
_geom_bond_atom_site_label_1
_geom_bond_atom_site_label_2
_geom_bond_distance
_geom_bond_site_symmetry_2
Cu1 N3 2.0183(14) .
Cu1 N1 2.0664(14) .
Cu1 S1 2.1891(5) .
Cu1 N2 2.2031(13) .
S1 C20 1.8189(16) 2_665
S1 C21 1.8224(19) .
C1 N1 1.348(2) .
C1 C2 1.385(2) .
C1 H1 0.9500 .
C2 C3 1.404(2) .
C2 C13 1.512(2) .
C3 O1 1.362(2) .
C3 C4 1.401(2) .
C4 C5 1.391(2) .
C4 C15 1.504(2) .
C5 N1 1.342(2) .
C5 C6 1.516(2) .
C6 N2 1.474(2) .
C6 H6A 0.9900 .
C6 H6B 0.9900 .
C7 N2 1.479(2) .
C7 C8 1.512(2) .
C7 H7A 0.9900 .
C7 H7B 0.9900 .
C8 N3 1.347(2) .
C8 C9 1.393(2) .
C9 C10 1.392(2) .
C9 C16 1.512(2) .
C10 O2 1.374(2) .
C10 C11 1.394(2) .
C11 C12 1.381(3) .
C11 C18 1.502(2) .
C12 N3 1.345(2) .
C12 H12 0.9500 .
C13 H13A 0.9800 .
C13 H13B 0.9800 .
C13 H13C 0.9800 .
C14 O1 1.429(2) .
C14 H14A 0.9800 .
C14 H14B 0.9800 .
C14 H14C 0.9800 .
C15 H15A 0.9800 .
C15 H15B 0.9800 .
C15 H15C 0.9800 .
C16 H16A 0.9800 .
C16 H16B 0.9800 .
C16 H16C 0.9800 .
C17 O2 1.445(2) .
C17 H17A 0.9800 .
C17 H17B 0.9800 .
C17 H17C 0.9800 .
C18 H18A 0.9800 .
C18 H18B 0.9800 .
C18 H18C 0.9800 .
C19 N2 1.4820(19) .
C19 C20 1.518(2) .
C19 H19A 0.9900 .
C19 H19B 0.9900 .
C20 S1 1.8189(16) 2_665
C20 H20A 0.9900 .
C20 H20B 0.9900 .
C21 C22 1.515(3) .
C21 H21A 0.9900 .
C21 H21B 0.9900 .
C22 H22A 0.9800 .
C22 H22B 0.9800 .
C22 H22C 0.9800 .
B1 C41 1.653(2) .
B1 C35 1.655(2) .
B1 C23 1.656(2) .
B1 C29 1.658(3) .
C23 C28 1.387(2) .
C23 C24 1.387(2) .
C24 F1 1.3492(19) .
C24 C25 1.382(2) .
C25 F2 1.346(2) .
C25 C26 1.381(3) .
C26 F3 1.3444(19) .
C26 C27 1.369(3) .
C27 F4 1.352(2) .
C27 C28 1.384(2) .
C28 F5 1.349(2) .
C29 C34 1.381(2) .
C29 C30 1.393(2) .
C30 F6 1.3572(19) .
C30 C31 1.373(2) .
C31 F7 1.3519(19) .
C31 C32 1.377(2) .
C32 F8 1.342(2) .
C32 C33 1.373(2) .
C33 F9 1.3461(19) .
C33 C34 1.384(2) .
C34 F10 1.3553(18) .
C35 C40 1.390(2) .
C35 C36 1.390(2) .
C36 F11 1.3562(19) .
C36 C37 1.376(2) .
C37 F12 1.350(2) .
C37 C38 1.378(3) .
C38 F13 1.344(2) .
C38 C39 1.368(3) .
C39 F14 1.347(2) .
C39 C40 1.387(2) .
C40 F15 1.349(2) .
C41 C46 1.384(2) .
C41 C42 1.396(2) .
C42 F16 1.356(2) .
C42 C43 1.375(2) .
C43 F17 1.3506(19) .
C43 C44 1.377(3) .
C44 F18 1.340(2) .
C44 C45 1.374(3) .
C45 F19 1.348(2) .
C45 C46 1.385(2) .
C46 F20 1.3546(19) .

loop_
_geom_torsion_atom_site_label_1
_geom_torsion_atom_site_label_2
_geom_torsion_atom_site_label_3
_geom_torsion_atom_site_label_4
_geom_torsion
_geom_torsion_site_symmetry_1
_geom_torsion_site_symmetry_4
N3 Cu1 S1 C20 -86.39(8) . 2_665
N1 Cu1 S1 C20 125.11(7) . 2_665
N2 Cu1 S1 C20 31.70(8) . 2_665
N3 Cu1 S1 C21 164.83(8) . .
N1 Cu1 S1 C21 16.33(8) . .
N2 Cu1 S1 C21 -77.08(8) . .
N1 C1 C2 C3 -3.2(3) . .
N1 C1 C2 C13 172.04(17) . .
C1 C2 C3 O1 177.13(16) . .
C13 C2 C3 O1 2.1(3) . .
C1 C2 C3 C4 2.0(3) . .
C13 C2 C3 C4 -173.03(17) . .
O1 C3 C4 C5 -174.80(15) . .
C2 C3 C4 C5 0.7(3) . .
O1 C3 C4 C15 2.0(3) . .
C2 C3 C4 C15 177.42(17) . .
C3 C4 C5 N1 -2.6(3) . .
C15 C4 C5 N1 -179.32(16) . .
C3 C4 C5 C6 171.46(15) . .
C15 C4 C5 C6 -5.3(2) . .
N1 C5 C6 N2 -9.6(2) . .
C4 C5 C6 N2 176.06(15) . .
N2 C7 C8 N3 -27.9(2) . .
N2 C7 C8 C9 158.93(14) . .
N3 C8 C9 C10 -4.7(2) . .
C7 C8 C9 C10 168.01(15) . .
N3 C8 C9 C16 177.78(15) . .
C7 C8 C9 C16 -9.5(2) . .
C8 C9 C10 O2 -172.61(14) . .
C16 C9 C10 O2 4.9(2) . .
C8 C9 C10 C11 7.1(2) . .
C16 C9 C10 C11 -175.39(15) . .
O2 C10 C11 C12 175.96(14) . .
C9 C10 C11 C12 -3.7(2) . .
O2 C10 C11 C18 -2.2(2) . .
C9 C10 C11 C18 178.11(16) . .
C10 C11 C12 N3 -2.4(2) . .
C18 C11 C12 N3 175.76(16) . .
N2 C19 C20 S1 170.33(11) . 2_665
C20 S1 C21 C22 -60.33(15) 2_665 .
Cu1 S1 C21 C22 55.06(15) . .
C4 C5 N1 C1 1.6(2) . .
C6 C5 N1 C1 -172.57(15) . .
C4 C5 N1 Cu1 159.29(13) . .
C6 C5 N1 Cu1 -14.85(19) . .
C2 C1 N1 C5 1.4(3) . .
C2 C1 N1 Cu1 -154.17(14) . .
N3 Cu1 N1 C5 100.04(12) . .
S1 Cu1 N1 C5 -105.82(11) . .
N2 Cu1 N1 C5 23.19(12) . .
N3 Cu1 N1 C1 -103.70(14) . .
S1 Cu1 N1 C1 50.44(14) . .
N2 Cu1 N1 C1 179.45(14) . .
C5 C6 N2 C7 -82.58(16) . .
C5 C6 N2 C19 155.64(14) . .
C5 C6 N2 Cu1 26.36(15) . .
C8 C7 N2 C6 147.48(13) . .
C8 C7 N2 C19 -92.01(16) . .
C8 C7 N2 Cu1 35.33(14) . .
C20 C19 N2 C6 -178.36(13) . .
C20 C19 N2 C7 60.89(17) . .
C20 C19 N2 Cu1 -56.33(16) . .
N3 Cu1 N2 C6 -141.27(10) . .
N1 Cu1 N2 C6 -26.25(10) . .
S1 Cu1 N2 C6 81.98(10) . .
N3 Cu1 N2 C7 -26.80(10) . .
N1 Cu1 N2 C7 88.22(10) . .
S1 Cu1 N2 C7 -163.56(8) . .
N3 Cu1 N2 C19 95.37(12) . .
N1 Cu1 N2 C19 -149.61(12) . .
S1 Cu1 N2 C19 -41.39(13) . .
C11 C12 N3 C8 4.7(2) . .
C11 C12 N3 Cu1 -170.30(12) . .
C9 C8 N3 C12 -1.0(2) . .
C7 C8 N3 C12 -174.04(14) . .
C9 C8 N3 Cu1 174.67(12) . .
C7 C8 N3 Cu1 1.61(17) . .
N1 Cu1 N3 C12 115.22(14) . .
S1 Cu1 N3 C12 -32.79(16) . .
N2 Cu1 N3 C12 -169.88(14) . .
N1 Cu1 N3 C8 -59.97(12) . .
S1 Cu1 N3 C8 152.02(9) . .
N2 Cu1 N3 C8 14.93(11) . .
C4 C3 O1 C14 -134.30(19) . .
C2 C3 O1 C14 50.4(3) . .
C9 C10 O2 C17 77.59(19) . .
C11 C10 O2 C17 -102.11(17) . .
C41 B1 C23 C28 -131.38(17) . .
C35 B1 C23 C28 105.54(18) . .
C29 B1 C23 C28 -16.8(2) . .
C41 B1 C23 C24 56.9(2) . .
C35 B1 C23 C24 -66.22(18) . .
C29 B1 C23 C24 171.44(14) . .
C28 C23 C24 F1 -178.85(14) . .
B1 C23 C24 F1 -6.1(2) . .
C28 C23 C24 C25 1.8(2) . .
B1 C23 C24 C25 174.54(15) . .
F1 C24 C25 F2 -0.7(2) . .
C23 C24 C25 F2 178.70(15) . .
F1 C24 C25 C26 179.55(14) . .
C23 C24 C25 C26 -1.1(3) . .
F2 C25 C26 F3 0.1(2) . .
C24 C25 C26 F3 179.91(15) . .
F2 C25 C26 C27 179.84(15) . .
C24 C25 C26 C27 -0.4(2) . .
F3 C26 C27 F4 1.6(2) . .
C25 C26 C27 F4 -178.13(15) . .
F3 C26 C27 C28 -179.34(15) . .
C25 C26 C27 C28 0.9(3) . .
F4 C27 C28 F5 -0.1(2) . .
C26 C27 C28 F5 -179.20(15) . .
F4 C27 C28 C23 178.94(15) . .
C26 C27 C28 C23 -0.1(3) . .
C24 C23 C28 F5 177.84(14) . .
B1 C23 C28 F5 5.7(3) . .
C24 C23 C28 C27 -1.2(2) . .
B1 C23 C28 C27 -173.39(16) . .
C41 B1 C29 C34 -110.18(18) . .
C35 B1 C29 C34 12.5(2) . .
C23 B1 C29 C34 127.61(17) . .
C41 B1 C29 C30 62.85(17) . .
C35 B1 C29 C30 -174.50(14) . .
C23 B1 C29 C30 -59.4(2) . .
C34 C29 C30 F6 179.80(14) . .
B1 C29 C30 F6 5.8(2) . .
C34 C29 C30 C31 -0.3(2) . .
B1 C29 C30 C31 -174.38(15) . .
F6 C30 C31 F7 -0.8(2) . .
C29 C30 C31 F7 179.31(15) . .
F6 C30 C31 C32 178.56(14) . .
C29 C30 C31 C32 -1.3(3) . .
F7 C31 C32 F8 0.2(2) . .
C30 C31 C32 F8 -179.21(15) . .
F7 C31 C32 C33 -179.87(15) . .
C30 C31 C32 C33 0.8(2) . .
F8 C32 C33 F9 1.1(2) . .
C31 C32 C33 F9 -178.87(15) . .
F8 C32 C33 C34 -178.66(15) . .
C31 C32 C33 C34 1.4(2) . .
C30 C29 C34 F10 -176.61(14) . .
B1 C29 C34 F10 -3.2(3) . .
C30 C29 C34 C33 2.6(2) . .
B1 C29 C34 C33 176.03(16) . .
F9 C33 C34 F10 -3.7(2) . .
C32 C33 C34 F10 176.01(14) . .
F9 C33 C34 C29 176.98(15) . .
C32 C33 C34 C29 -3.3(3) . .
C41 B1 C35 C40 -16.3(2) . .
C23 B1 C35 C40 106.69(18) . .
C29 B1 C35 C40 -131.42(17) . .
C41 B1 C35 C36 169.83(15) . .
C23 B1 C35 C36 -67.15(18) . .
C29 B1 C35 C36 54.7(2) . .
C40 C35 C36 F11 -177.23(14) . .
B1 C35 C36 F11 -2.6(2) . .
C40 C35 C36 C37 3.1(3) . .
B1 C35 C36 C37 177.67(16) . .
F11 C36 C37 F12 -2.4(2) . .
C35 C36 C37 F12 177.31(15) . .
F11 C36 C37 C38 178.61(15) . .
C35 C36 C37 C38 -1.7(3) . .
F12 C37 C38 F13 0.0(3) . .
C36 C37 C38 F13 179.03(16) . .
F12 C37 C38 C39 -179.80(15) . .
C36 C37 C38 C39 -0.8(3) . .
F13 C38 C39 F14 1.6(3) . .
C37 C38 C39 F14 -178.53(16) . .
F13 C38 C39 C40 -178.26(16) . .
C37 C38 C39 C40 1.6(3) . .
F14 C39 C40 F15 0.9(2) . .
C38 C39 C40 F15 -179.24(15) . .
F14 C39 C40 C35 -179.87(16) . .
C38 C39 C40 C35 0.0(3) . .
C36 C35 C40 F15 177.01(14) . .
B1 C35 C40 F15 2.8(3) . .
C36 C35 C40 C39 -2.2(2) . .
B1 C35 C40 C39 -176.42(16) . .
C35 B1 C41 C46 130.60(17) . .
C23 B1 C41 C46 14.7(2) . .
C29 B1 C41 C46 -106.94(18) . .
C35 B1 C41 C42 -59.5(2) . .
C23 B1 C41 C42 -175.39(14) . .
C29 B1 C41 C42 62.97(17) . .
C46 C41 C42 F16 179.52(14) . .
B1 C41 C42 F16 8.2(2) . .
C46 C41 C42 C43 0.3(2) . .
B1 C41 C42 C43 -171.06(15) . .
F16 C42 C43 F17 0.5(2) . .
C41 C42 C43 F17 179.80(15) . .
F16 C42 C43 C44 -179.63(15) . .
C41 C42 C43 C44 -0.4(3) . .
F17 C43 C44 F18 -0.4(3) . .
C42 C43 C44 F18 179.76(15) . .
F17 C43 C44 C45 179.32(15) . .
C42 C43 C44 C45 -0.5(3) . .
F18 C44 C45 F19 0.6(3) . .
C43 C44 C45 F19 -179.16(15) . .
F18 C44 C45 C46 -178.83(15) . .
C43 C44 C45 C46 1.4(3) . .
C42 C41 C46 F20 -177.70(14) . .
B1 C41 C46 F20 -7.3(3) . .
C42 C41 C46 C45 0.7(2) . .
B1 C41 C46 C45 171.10(16) . .
F19 C45 C46 F20 -2.5(2) . .
C44 C45 C46 F20 176.90(15) . .
F19 C45 C46 C41 179.00(15) . .
C44 C45 C46 C41 -1.6(3) . .
